data_8104318
loop_
_publ_author_name
'Schwer, H.'
'Kraemer, V.'

_publ_section_title
;
 The crystal structures of Cd Al2S4, Hg Al2S4, and Hg Ga2S4
;
_journal_name_full 'Zeitschrift fuer Kristallographie (149,1979-)'
_journal_page_first 103
_journal_page_last 110
_journal_volume 190
_journal_year 1990
_chemical_formula_sum 'Al2 Hg S4'
_chemical_name_systematic 'Hg Al2 S4'
_space_group_IT_number 121
_symmetry_space_group_name_Hall 'I -4 2'
_symmetry_space_group_name_H-M 'I -4 2 m'
_cell_angle_alpha 90
_cell_angle_beta 90
_cell_angle_gamma 90
_cell_formula_units_Z 2
_cell_length_a 5.5059
_cell_length_b 5.5059
_cell_length_c 10.1918
_cell_volume 308.964
_citation_journal_id_ASTM ZEKRDZ
_cod_data_source_file Schwer_ZEKRDZ_1990_1952.cif
_cod_data_source_block Al2Hg1S4
_cod_original_cell_volume 308.9637
_cod_original_formula_sum 'Al2 Hg1 S4'
_cod_database_code 8104318

loop_
_symmetry_equiv_pos_as_xyz
x,y,z
y,-x,-z
-x,-y,z
-y,x,-z
x,-y,-z
-y,-x,z
-x,y,-z
y,x,z
x+1/2,y+1/2,z+1/2
y+1/2,-x+1/2,-z+1/2
-x+1/2,-y+1/2,z+1/2
-y+1/2,x+1/2,-z+1/2
x+1/2,-y+1/2,-z+1/2
-y+1/2,-x+1/2,z+1/2
-x+1/2,y+1/2,-z+1/2
y+1/2,x+1/2,z+1/2

loop_
_atom_site_label
_atom_site_type_symbol
_atom_site_fract_x
_atom_site_fract_y
_atom_site_fract_z
_atom_site_occupancy
_atom_site_U_iso_or_equiv
Hg1 Hg+2 0 0 0 1 0.0
S1 S-2 0.2272 0.2272 0.3633 1 0.0
Al2 Al+3 0 0.5 0.25 0.5 0.0
Al1 Al+3 0 0 0.5 1 0.0
